data_7045525
loop_
_publ_author_name
'Upmann, Daniel'
'Jones, Peter G.'

_publ_section_title
;
 Bromination and iodination of diphosphane dichalcogenides.
;
_journal_issue 8
_journal_name_full 'Dalton transactions (Cambridge, England : 2003)'
_journal_page_first 2748
_journal_page_last 2758
_journal_paper_doi 10.1039/c7dt04531j
_journal_volume 47
_journal_year 2018
_chemical_formula_sum 'C52 H48 Br24 P4 Se3'
_chemical_formula_weight 2951.50
_space_group_IT_number 2
_space_group_name_Hall '-P 1'
_space_group_name_H-M_alt 'P -1'
_symmetry_cell_setting triclinic
_symmetry_space_group_name_Hall '-P 1'
_symmetry_space_group_name_H-M 'P -1'
_atom_sites_solution_hydrogens geom
_atom_sites_solution_primary direct
_atom_sites_solution_secondary difmap
_audit_creation_method SHELXL-97
_audit_update_record
;
2016-07-19 deposited with the CCDC.
2018-02-02 downloaded from the CCDC.
;
_cell_angle_alpha 90.356(4)
_cell_angle_beta 101.185(4)
_cell_angle_gamma 105.297(4)
_cell_formula_units_Z 1
_cell_length_a 8.5395(4)
_cell_length_b 11.2623(7)
_cell_length_c 21.3286(8)
_cell_measurement_reflns_used 11169
_cell_measurement_temperature 100(2)
_cell_measurement_theta_max 28.9050
_cell_measurement_theta_min 2.5120
_cell_volume 1937.44(17)
_computing_cell_refinement
; 
CrysAlisPro, Agilent Technologies, 
Version 1.171.37.35 (release 13-08-2014 CrysAlis171 .NET) 
(compiled Aug 13 2014,18:06:01) 
;
_computing_data_collection
; 
CrysAlisPro, Agilent Technologies, 
Version 1.171.37.35 (release 13-08-2014 CrysAlis171 .NET) 
(compiled Aug 13 2014,18:06:01) 
;
_computing_data_reduction
; 
CrysAlisPro, Agilent Technologies, 
Version 1.171.37.35 (release 13-08-2014 CrysAlis171 .NET) 
(compiled Aug 13 2014,18:06:01) 
;
_computing_molecular_graphics 'Bruker XP'
_computing_publication_material SHELXL-97
_computing_structure_refinement 'SHELXL-97 (Sheldrick, 1997)'
_computing_structure_solution 'SHELXS-97 (Sheldrick, 1990)'
_diffrn_ambient_temperature 100(2)
_diffrn_detector_area_resol_mean 16.1419
_diffrn_measured_fraction_theta_full 0.998
_diffrn_measured_fraction_theta_max 0.998
_diffrn_measurement_device_type 'Oxford diffraction Xcalibur, Eos'
_diffrn_measurement_method \w-scan
_diffrn_radiation_monochromator graphite
_diffrn_radiation_type MoK\a
_diffrn_radiation_wavelength 0.71073
_diffrn_reflns_av_R_equivalents 0.0969
_diffrn_reflns_av_sigmaI/netI 0.0586
_diffrn_reflns_limit_h_max 11
_diffrn_reflns_limit_h_min -11
_diffrn_reflns_limit_k_max 15
_diffrn_reflns_limit_k_min -15
_diffrn_reflns_limit_l_max 29
_diffrn_reflns_limit_l_min -29
_diffrn_reflns_number 101158
_diffrn_reflns_theta_full 29.13
_diffrn_reflns_theta_max 29.13
_diffrn_reflns_theta_min 2.17
_diffrn_source 'Enhance (Mo) X-ray Source'
_exptl_absorpt_coefficient_mu 13.915
_exptl_absorpt_correction_T_max 1.00000
_exptl_absorpt_correction_T_min 0.48740
_exptl_absorpt_correction_type multi-scan
_exptl_absorpt_process_details
; 
CrysAlisPro, Agilent Technologies, 
Version 1.171.37.35 (release 13-08-2014 CrysAlis171 .NET) 
(compiled Aug 13 2014,18:06:01) 
;
_exptl_crystal_colour orange
_exptl_crystal_density_diffrn 2.530
_exptl_crystal_density_method 'not measured'
_exptl_crystal_description plate
_exptl_crystal_F_000 1362
_exptl_crystal_size_max 0.20
_exptl_crystal_size_mid 0.10
_exptl_crystal_size_min 0.03
_refine_diff_density_max 1.045
_refine_diff_density_min -0.930
_refine_diff_density_rms 0.198
_refine_ls_extinction_method none
_refine_ls_goodness_of_fit_ref 1.026
_refine_ls_hydrogen_treatment constr
_refine_ls_matrix_type full
_refine_ls_number_parameters 376
_refine_ls_number_reflns 10436
_refine_ls_number_restraints 0
_refine_ls_restrained_S_all 1.026
_refine_ls_R_factor_all 0.0668
_refine_ls_R_factor_gt 0.0392
_refine_ls_shift/su_max 0.003
_refine_ls_shift/su_mean 0.000
_refine_ls_structure_factor_coef Fsqd
_refine_ls_weighting_details 'calc w=1/[\s^2^(Fo^2^)+(0.0207P)^2^+2.9343P] where P=(Fo^2^+2Fc^2^)/3'
_refine_ls_weighting_scheme calc
_refine_ls_wR_factor_gt 0.0627
_refine_ls_wR_factor_ref 0.0698
_reflns_number_gt 7858
_reflns_number_total 10436
_reflns_threshold_expression >2sigma(I)
_cod_data_source_file c7dt04531j2.cif
_cod_data_source_block jim
_cod_depositor_comments 'Adding full bibliography for 7045509--7045531.cif.'
_cod_database_code 7045525

loop_
_symmetry_equiv_pos_as_xyz
'x, y, z'
'-x, -y, -z'

loop_
_atom_site_label
_atom_site_type_symbol
_atom_site_fract_x
_atom_site_fract_y
_atom_site_fract_z
_atom_site_U_iso_or_equiv
_atom_site_adp_type
_atom_site_occupancy
_atom_site_symmetry_multiplicity
_atom_site_calc_flag
_atom_site_refinement_flags
Br1 Br 0.92363(6) 0.87831(5) 0.61926(2) 0.01919(11) Uani 1 1 d .
Br2 Br 0.39402(5) 0.38855(4) 0.63984(2) 0.01306(10) Uani 1 1 d .
Br3 Br 0.01669(6) 0.28953(4) 0.54255(2) 0.01481(10) Uani 1 1 d .
Br4 Br 0.29885(5) 0.53896(4) 0.48211(2) 0.01336(10) Uani 1 1 d .
Br5 Br 0.11275(5) 0.60350(4) 0.61374(2) 0.01265(10) Uani 1 1 d .
Br6 Br 0.64495(6) 0.89051(5) 1.02452(2) 0.01993(11) Uani 1 1 d .
Br7 Br 0.65509(6) 0.88874(5) 1.15483(2) 0.01804(11) Uani 1 1 d .
Br8 Br 0.67288(6) 0.89627(5) 1.26849(2) 0.02391(12) Uani 1 1 d .
Br9 Br 0.27049(7) 0.63421(5) 1.04291(2) 0.02357(12) Uani 1 1 d .
Br10 Br 0.00014(6) 0.82628(5) 1.01278(2) 0.01720(11) Uani 1 1 d .
Br11 Br 0.21255(6) 0.76324(5) 0.88383(2) 0.01657(10) Uani 1 1 d .
Br12 Br 0.15057(6) 0.69650(5) 0.76989(2) 0.02221(12) Uani 1 1 d .
Se1 Se 0.0000 0.5000 0.5000 0.00945(13) Uani 1 2 d S
Se2 Se 0.27757(6) 0.83337(5) 1.01020(2) 0.01440(10) Uani 1 1 d .
P1 P 0.69536(15) 0.84817(11) 0.65264(5) 0.0122(2) Uani 1 1 d .
P2 P 0.61225(14) 0.47583(11) 0.71052(5) 0.0111(2) Uani 1 1 d .
C01 C 0.5954(5) 0.6846(4) 0.6423(2) 0.0132(9) Uani 1 1 d .
H01A H 0.4947 0.6659 0.6609 0.016 Uiso 1 1 calc R
H01B H 0.5612 0.6592 0.5960 0.016 Uiso 1 1 calc R
C02 C 0.7150(5) 0.6120(4) 0.6753(2) 0.0135(9) Uani 1 1 d .
H02A H 0.7999 0.6666 0.7091 0.016 Uiso 1 1 calc R
H02B H 0.7728 0.5876 0.6434 0.016 Uiso 1 1 calc R
C11 C 0.5722(6) 0.9367(4) 0.6102(2) 0.0130(9) Uani 1 1 d .
C12 C 0.6412(6) 1.0647(5) 0.6136(2) 0.0199(11) Uani 1 1 d .
H12 H 0.7523 1.0995 0.6357 0.024 Uiso 1 1 calc R
C13 C 0.5485(6) 1.1398(4) 0.5852(2) 0.0200(11) Uani 1 1 d .
H13 H 0.5958 1.2265 0.5870 0.024 Uiso 1 1 calc R
C14 C 0.3865(6) 1.0893(5) 0.5541(2) 0.0192(11) Uani 1 1 d .
H14 H 0.3223 1.1418 0.5350 0.023 Uiso 1 1 calc R
C15 C 0.3168(6) 0.9637(4) 0.5502(2) 0.0183(10) Uani 1 1 d .
H15 H 0.2051 0.9302 0.5287 0.022 Uiso 1 1 calc R
C16 C 0.4091(6) 0.8863(4) 0.5776(2) 0.0176(10) Uani 1 1 d .
H16 H 0.3618 0.7996 0.5743 0.021 Uiso 1 1 calc R
C21 C 0.7385(5) 0.8904(4) 0.7360(2) 0.0108(9) Uani 1 1 d .
C22 C 0.8936(5) 0.9157(4) 0.7754(2) 0.0128(9) Uani 1 1 d .
H22 H 0.9889 0.9181 0.7582 0.015 Uiso 1 1 calc R
C23 C 0.9075(6) 0.9375(4) 0.8405(2) 0.0142(10) Uani 1 1 d .
H23 H 1.0137 0.9563 0.8680 0.017 Uiso 1 1 calc R
C24 C 0.7695(6) 0.9323(4) 0.8657(2) 0.0164(10) Uani 1 1 d .
H24 H 0.7809 0.9461 0.9105 0.020 Uiso 1 1 calc R
C25 C 0.6131(6) 0.9068(4) 0.8259(2) 0.0165(10) Uani 1 1 d .
H25 H 0.5184 0.9035 0.8437 0.020 Uiso 1 1 calc R
C26 C 0.5958(6) 0.8863(5) 0.7608(2) 0.0164(10) Uani 1 1 d .
H26 H 0.4899 0.8698 0.7332 0.020 Uiso 1 1 calc R
C31 C 0.7478(5) 0.3796(4) 0.7306(2) 0.0120(9) Uani 1 1 d .
C32 C 0.7431(6) 0.3177(5) 0.7869(2) 0.0176(10) Uani 1 1 d .
H32 H 0.6662 0.3248 0.8126 0.021 Uiso 1 1 calc R
C33 C 0.8514(6) 0.2458(5) 0.8053(2) 0.0190(11) Uani 1 1 d .
H33 H 0.8480 0.2022 0.8432 0.023 Uiso 1 1 calc R
C34 C 0.9643(6) 0.2382(4) 0.7680(2) 0.0169(10) Uani 1 1 d .
H34 H 1.0411 0.1912 0.7812 0.020 Uiso 1 1 calc R
C35 C 0.9668(6) 0.2981(4) 0.7117(2) 0.0162(10) Uani 1 1 d .
H35 H 1.0439 0.2907 0.6862 0.019 Uiso 1 1 calc R
C36 C 0.8589(5) 0.3682(4) 0.6924(2) 0.0116(9) Uani 1 1 d .
H36 H 0.8599 0.4085 0.6534 0.014 Uiso 1 1 calc R
C41 C 0.5523(6) 0.5161(4) 0.7817(2) 0.0137(10) Uani 1 1 d .
C42 C 0.6744(6) 0.5940(5) 0.8280(2) 0.0215(11) Uani 1 1 d .
H42 H 0.7816 0.6300 0.8196 0.026 Uiso 1 1 calc R
C43 C 0.6374(7) 0.6187(5) 0.8869(2) 0.0287(13) Uani 1 1 d .
H43 H 0.7184 0.6734 0.9185 0.034 Uiso 1 1 calc R
C44 C 0.4827(7) 0.5631(5) 0.8989(2) 0.0277(13) Uani 1 1 d .
H44 H 0.4585 0.5782 0.9394 0.033 Uiso 1 1 calc R
C45 C 0.3627(7) 0.4860(6) 0.8528(3) 0.0301(13) Uani 1 1 d .
H45 H 0.2561 0.4493 0.8615 0.036 Uiso 1 1 calc R
C46 C 0.3963(6) 0.4619(5) 0.7947(2) 0.0233(12) Uani 1 1 d .
H46 H 0.3134 0.4083 0.7632 0.028 Uiso 1 1 calc R

loop_
_atom_site_aniso_label
_atom_site_aniso_U_11
_atom_site_aniso_U_22
_atom_site_aniso_U_33
_atom_site_aniso_U_23
_atom_site_aniso_U_13
_atom_site_aniso_U_12
Br1 0.0182(3) 0.0243(3) 0.0188(2) 0.0040(2) 0.00879(19) 0.0086(2)
Br2 0.0113(2) 0.0137(2) 0.0127(2) -0.00006(17) -0.00113(17) 0.00336(18)
Br3 0.0152(2) 0.0131(2) 0.0145(2) 0.00159(18) 0.00056(18) 0.00269(19)
Br4 0.0085(2) 0.0196(3) 0.0116(2) 0.00056(18) 0.00218(17) 0.00306(18)
Br5 0.0110(2) 0.0158(2) 0.0103(2) -0.00129(17) 0.00151(17) 0.00256(18)
Br6 0.0147(2) 0.0312(3) 0.0181(2) 0.0058(2) 0.00633(19) 0.0113(2)
Br7 0.0128(2) 0.0206(3) 0.0215(2) 0.0073(2) 0.00341(19) 0.0059(2)
Br8 0.0239(3) 0.0284(3) 0.0190(3) 0.0065(2) 0.0038(2) 0.0065(2)
Br9 0.0336(3) 0.0236(3) 0.0200(3) 0.0068(2) 0.0100(2) 0.0155(2)
Br10 0.0114(2) 0.0241(3) 0.0162(2) -0.00038(19) 0.00110(18) 0.0062(2)
Br11 0.0161(2) 0.0201(3) 0.0152(2) 0.00160(19) 0.00282(18) 0.0080(2)
Br12 0.0209(3) 0.0320(3) 0.0140(2) -0.0032(2) -0.00009(19) 0.0102(2)
Se1 0.0077(3) 0.0118(3) 0.0083(3) -0.0001(2) 0.0011(2) 0.0020(2)
Se2 0.0142(2) 0.0199(3) 0.0113(2) 0.00063(18) 0.00236(18) 0.0086(2)
P1 0.0122(6) 0.0122(6) 0.0118(6) 0.0004(5) 0.0014(5) 0.0036(5)
P2 0.0105(6) 0.0123(6) 0.0101(5) 0.0008(4) 0.0000(4) 0.0041(5)
C01 0.014(2) 0.009(2) 0.015(2) 0.0009(18) -0.0009(18) 0.0016(19)
C02 0.011(2) 0.015(2) 0.013(2) 0.0018(18) 0.0005(18) 0.0013(19)
C11 0.017(2) 0.012(2) 0.012(2) 0.0009(18) 0.0035(18) 0.0058(19)
C12 0.020(3) 0.014(3) 0.020(3) -0.001(2) -0.004(2) 0.001(2)
C13 0.026(3) 0.009(2) 0.025(3) 0.004(2) 0.003(2) 0.006(2)
C14 0.023(3) 0.021(3) 0.015(2) 0.002(2) 0.001(2) 0.011(2)
C15 0.011(2) 0.016(3) 0.024(3) 0.000(2) -0.002(2) 0.002(2)
C16 0.018(3) 0.012(2) 0.020(3) 0.0002(19) 0.002(2) 0.000(2)
C21 0.012(2) 0.009(2) 0.013(2) 0.0005(17) 0.0040(18) 0.0037(18)
C22 0.009(2) 0.013(2) 0.017(2) 0.0025(18) 0.0025(18) 0.0045(19)
C23 0.012(2) 0.012(2) 0.017(2) 0.0003(18) -0.0024(18) 0.0030(19)
C24 0.022(3) 0.013(2) 0.016(2) 0.0020(19) 0.006(2) 0.006(2)
C25 0.016(3) 0.020(3) 0.018(2) 0.001(2) 0.010(2) 0.008(2)
C26 0.009(2) 0.024(3) 0.017(2) 0.000(2) 0.0024(19) 0.006(2)
C31 0.008(2) 0.014(2) 0.010(2) -0.0011(18) -0.0021(17) 0.0005(18)
C32 0.015(3) 0.027(3) 0.015(2) 0.004(2) 0.0049(19) 0.010(2)
C33 0.022(3) 0.025(3) 0.012(2) 0.008(2) 0.002(2) 0.012(2)
C34 0.015(3) 0.018(3) 0.020(2) 0.002(2) -0.0009(19) 0.011(2)
C35 0.013(2) 0.015(3) 0.020(2) -0.0002(19) 0.0059(19) 0.002(2)
C36 0.008(2) 0.011(2) 0.012(2) 0.0009(17) 0.0001(17) -0.0025(18)
C41 0.020(3) 0.013(2) 0.011(2) 0.0009(18) 0.0018(18) 0.010(2)
C42 0.026(3) 0.018(3) 0.019(3) 0.002(2) 0.007(2) 0.000(2)
C43 0.049(4) 0.019(3) 0.014(3) -0.004(2) 0.001(2) 0.005(3)
C44 0.046(4) 0.029(3) 0.017(3) 0.002(2) 0.010(2) 0.023(3)
C45 0.026(3) 0.048(4) 0.025(3) 0.003(3) 0.013(2) 0.021(3)
C46 0.014(3) 0.038(3) 0.017(3) -0.005(2) 0.003(2) 0.006(2)

loop_
_atom_type_symbol
_atom_type_description
_atom_type_scat_dispersion_real
_atom_type_scat_dispersion_imag
_atom_type_scat_source
C C 0.0033 0.0016 'International Tables Vol C Tables 4.2.6.8 and 6.1.1.4'
H H 0.0000 0.0000 'International Tables Vol C Tables 4.2.6.8 and 6.1.1.4'
P P 0.1023 0.0942 'International Tables Vol C Tables 4.2.6.8 and 6.1.1.4'
Se Se -0.0929 2.2259 'International Tables Vol C Tables 4.2.6.8 and 6.1.1.4'
Br Br -0.2901 2.4595 'International Tables Vol C Tables 4.2.6.8 and 6.1.1.4'

loop_
_geom_angle_atom_site_label_1
_geom_angle_atom_site_label_2
_geom_angle_atom_site_label_3
_geom_angle
_geom_angle_site_symmetry_1
_geom_angle_site_symmetry_3
Br8 Br7 Br6 177.39(3) . .
Br12 Br11 Se2 179.03(3) . .
Br3 Se1 Br3 180.000(19) . 2_566
Br3 Se1 Br5 90.632(15) . .
Br3 Se1 Br5 89.368(15) 2_566 .
Br3 Se1 Br5 89.368(15) . 2_566
Br3 Se1 Br5 90.632(15) 2_566 2_566
Br5 Se1 Br5 180.0 . 2_566
Br3 Se1 Br4 89.049(15) . .
Br3 Se1 Br4 90.951(15) 2_566 .
Br5 Se1 Br4 89.886(14) . .
Br5 Se1 Br4 90.114(14) 2_566 .
Br3 Se1 Br4 90.951(15) . 2_566
Br3 Se1 Br4 89.049(15) 2_566 2_566
Br5 Se1 Br4 90.114(14) . 2_566
Br5 Se1 Br4 89.886(14) 2_566 2_566
Br4 Se1 Br4 180.0 . 2_566
Br9 Se2 Br10 97.48(3) . .
Br9 Se2 Br11 93.67(2) . .
Br10 Se2 Br11 94.56(2) . .
C11 P1 C21 109.9(2) . .
C11 P1 C01 112.7(2) . .
C21 P1 C01 107.5(2) . .
C11 P1 Br1 109.77(16) . .
C21 P1 Br1 109.67(15) . .
C01 P1 Br1 107.24(16) . .
C31 P2 C41 108.5(2) . .
C31 P2 C02 110.0(2) . .
C41 P2 C02 110.7(2) . .
C31 P2 Br2 112.75(15) . .
C41 P2 Br2 109.39(16) . .
C02 P2 Br2 105.44(15) . .
C02 C01 P1 110.1(3) . .
C01 C02 P2 113.1(3) . .
C16 C11 C12 119.6(4) . .
C16 C11 P1 123.3(4) . .
C12 C11 P1 117.0(4) . .
C13 C12 C11 120.1(5) . .
C12 C13 C14 119.9(5) . .
C15 C14 C13 120.8(4) . .
C14 C15 C16 120.2(4) . .
C15 C16 C11 119.4(4) . .
C22 C21 C26 121.3(4) . .
C22 C21 P1 124.8(3) . .
C26 C21 P1 113.7(3) . .
C21 C22 C23 118.8(4) . .
C24 C23 C22 120.8(4) . .
C23 C24 C25 120.4(4) . .
C26 C25 C24 120.0(4) . .
C25 C26 C21 118.7(4) . .
C36 C31 C32 120.5(4) . .
C36 C31 P2 121.5(3) . .
C32 C31 P2 118.0(3) . .
C33 C32 C31 119.6(4) . .
C34 C33 C32 119.4(4) . .
C35 C34 C33 120.8(4) . .
C36 C35 C34 120.6(4) . .
C35 C36 C31 119.2(4) . .
C46 C41 C42 120.1(4) . .
C46 C41 P2 122.3(4) . .
C42 C41 P2 117.2(4) . .
C41 C42 C43 119.2(5) . .
C44 C43 C42 119.6(5) . .
C45 C44 C43 120.8(5) . .
C46 C45 C44 120.3(5) . .
C45 C46 C41 119.9(5) . .

loop_
_geom_bond_atom_site_label_1
_geom_bond_atom_site_label_2
_geom_bond_distance
_geom_bond_site_symmetry_2
Br1 P1 2.1481(13) .
Br2 P2 2.1534(12) .
Br3 Se1 2.5724(5) .
Br4 Se1 2.5768(4) .
Br5 Se1 2.5764(4) .
Br6 Br7 2.7641(7) .
Br7 Br8 2.3990(7) .
Br9 Se2 2.3421(7) .
Br10 Se2 2.3607(6) .
Br11 Br12 2.4535(7) .
Br11 Se2 2.7126(6) .
Se1 Br3 2.5724(5) 2_566
Se1 Br5 2.5764(4) 2_566
Se1 Br4 2.5768(4) 2_566
P1 C11 1.765(5) .
P1 C21 1.779(4) .
P1 C01 1.807(5) .
P2 C31 1.782(5) .
P2 C41 1.785(4) .
P2 C02 1.802(5) .
C01 C02 1.542(6) .
C11 C16 1.396(6) .
C11 C12 1.401(6) .
C12 C13 1.373(6) .
C13 C14 1.379(7) .
C14 C15 1.377(7) .
C15 C16 1.383(6) .
C21 C22 1.381(6) .
C21 C26 1.410(6) .
C22 C23 1.385(6) .
C23 C24 1.375(6) .
C24 C25 1.393(6) .
C25 C26 1.379(6) .
C31 C36 1.394(6) .
C31 C32 1.395(6) .
C32 C33 1.387(6) .
C33 C34 1.383(6) .
C34 C35 1.381(6) .
C35 C36 1.372(6) .
C41 C46 1.393(7) .
C41 C42 1.393(6) .
C42 C43 1.397(7) .
C43 C44 1.378(8) .
C44 C45 1.378(8) .
C45 C46 1.367(7) .
